data_1561103
loop_
_publ_author_name
'Gimeno, Ignacio'
'Urtizberea, Ainhoa'
'Rom\'an-Roche, Juan'
'Zueco, David'
'Cam\'on, Agust\'in'
'Alonso, Pablo J.'
'Roubeau, Olivier'
'Luis, Fernando'

_publ_section_title
;
 Broad-band spectroscopy of a vanadyl porphyrin: a model electronuclear
 spin qudit
;
_journal_issue 15
_journal_name_full 'Chemical Science'
_journal_page_first 5621
_journal_page_last 5630
_journal_paper_doi 10.1039/D1SC00564B
_journal_volume 12
_journal_year 2021
_chemical_formula_moiety 'C56 H44 N4 O9 V'
_chemical_formula_sum 'C56 H44 N4 O9 V'
_chemical_formula_weight 967.89
_space_group_crystal_system monoclinic
_space_group_IT_number 14
_space_group_name_Hall '-P 2yn'
_space_group_name_H-M_alt 'P 1 21/n 1'
_atom_sites_solution_hydrogens geom
_audit_creation_method SHELXL-2014
_audit_update_record
;
2021-01-26 deposited with the CCDC.	2021-03-10 downloaded from the CCDC.
;
_cell_angle_alpha 90
_cell_angle_beta 93.508(8)
_cell_angle_gamma 90
_cell_formula_units_Z 2
_cell_length_a 9.3937(6)
_cell_length_b 10.8559(6)
_cell_length_c 22.317(2)
_cell_measurement_reflns_used 3348
_cell_measurement_temperature 150(2)
_cell_measurement_theta_max 26.21
_cell_measurement_theta_min 4.05
_cell_volume 2271.6(3)
_computing_cell_refinement 'CrysAlisPro 1.171.38.41r (Rigaku OD, 2015)'
_computing_data_collection 'CrysAlisPro 1.171.38.41r (Rigaku OD, 2015)'
_computing_data_reduction 'CrysAlisPro 1.171.38.41r (Rigaku OD, 2015)'
_computing_structure_refinement 'SHELXL-2014 (Sheldrick, 2015)'
_computing_structure_solution 'SHELXT (Sheldrick, 2015)'
_diffrn_ambient_temperature 150(2)
_diffrn_detector 'CCD plate'
_diffrn_detector_area_resol_mean 16.3990
_diffrn_detector_type Sapphire3
_diffrn_measured_fraction_theta_full 0.998
_diffrn_measured_fraction_theta_max 0.998
_diffrn_measurement_device 'four-circle diffractometer'
_diffrn_measurement_device_type 'Xcalibur, Sapphire3'
_diffrn_measurement_method '\w scans'
_diffrn_radiation_monochromator graphite
_diffrn_radiation_type MoK\a
_diffrn_radiation_wavelength 0.71073
_diffrn_reflns_av_R_equivalents 0.0418
_diffrn_reflns_av_unetI/netI 0.0434
_diffrn_reflns_Laue_measured_fraction_full 0.998
_diffrn_reflns_Laue_measured_fraction_max 0.998
_diffrn_reflns_limit_h_max 11
_diffrn_reflns_limit_h_min -11
_diffrn_reflns_limit_k_max 12
_diffrn_reflns_limit_k_min -12
_diffrn_reflns_limit_l_max 25
_diffrn_reflns_limit_l_min -26
_diffrn_reflns_number 16887
_diffrn_reflns_point_group_measured_fraction_full 0.998
_diffrn_reflns_point_group_measured_fraction_max 0.998
_diffrn_reflns_theta_full 25.025
_diffrn_reflns_theta_max 25.026
_diffrn_reflns_theta_min 3.324
_diffrn_source 'fine-focus sealed X-ray tube'
_diffrn_source_type 'Enhance (Mo) X-ray Source'
_exptl_absorpt_coefficient_mu 0.285
_exptl_absorpt_correction_T_max 1.000
_exptl_absorpt_correction_T_min 0.783
_exptl_absorpt_correction_type multi-scan
_exptl_absorpt_process_details
;
CrysAlisPro 1.171.38.41r (Rigaku Oxford Diffraction, 2015)
Empirical absorption correction using spherical harmonics,
 implemented in SCALE3 ABSPACK scaling algorithm.
;
_exptl_crystal_colour violet
_exptl_crystal_density_diffrn 1.415
_exptl_crystal_description block
_exptl_crystal_F_000 1006
_exptl_crystal_preparation 'Magnetic properties'
_exptl_crystal_size_max 0.880
_exptl_crystal_size_mid 0.470
_exptl_crystal_size_min 0.190
_refine_diff_density_max 0.359
_refine_diff_density_min -1.111
_refine_diff_density_rms 0.091
_refine_ls_extinction_method none
_refine_ls_goodness_of_fit_ref 1.029
_refine_ls_hydrogen_treatment constr
_refine_ls_matrix_type full
_refine_ls_number_parameters 385
_refine_ls_number_reflns 3997
_refine_ls_number_restraints 156
_refine_ls_restrained_S_all 1.018
_refine_ls_R_factor_all 0.1210
_refine_ls_R_factor_gt 0.0895
_refine_ls_shift/su_max 0.000
_refine_ls_shift/su_mean 0.000
_refine_ls_structure_factor_coef Fsqd
_refine_ls_weighting_details 'w=1/[\s^2^(Fo^2^)+(0.0941P)^2^+6.7889P] where P=(Fo^2^+2Fc^2^)/3'
_refine_ls_weighting_scheme calc
_refine_ls_wR_factor_gt 0.2274
_refine_ls_wR_factor_ref 0.2496
_reflns_Friedel_coverage 0.000
_reflns_number_gt 2786
_reflns_number_total 3997
_reflns_threshold_expression 'I > 2\s(I)'
_cod_data_source_file d1sc00564b2.cif
_cod_data_source_block ORZ178-VOTCPPEt-150K
_cod_depositor_comments 'Adding full bibliography for 1561101--1561103.cif.'
_cod_original_sg_symbol_H-M 'P 21/n'
_cod_database_code 1561103
_shelx_space_group_comment
;
The symmetry employed for this shelxl refinement is uniquely defined
by the following loop, which should always be used as a source of
symmetry information in preference to the above space-group names.
They are only intended as comments.
;
_shelx_estimated_absorpt_t_min 0.787
_shelx_estimated_absorpt_t_max 0.948
_oxdiff_exptl_absorpt_empirical_full_min 0.659
_oxdiff_exptl_absorpt_empirical_full_max 1.269
_oxdiff_exptl_absorpt_empirical_details
;
Empirical correction (ABSPACK) includes:
- Absorption correction using spherical harmonics
- Frame scaling
;
_shelxl_version_number 2014-3

loop_
_space_group_symop_operation_xyz
'x, y, z'
'-x+1/2, y+1/2, -z+1/2'
'-x, -y, -z'
'x-1/2, -y-1/2, z-1/2'

loop_
_atom_site_label
_atom_site_type_symbol
_atom_site_fract_x
_atom_site_fract_y
_atom_site_fract_z
_atom_site_U_iso_or_equiv
_atom_site_adp_type
_atom_site_occupancy
_atom_site_site_symmetry_order
_atom_site_calc_flag
_atom_site_refinement_flags_posn
_atom_site_refinement_flags_adp
_atom_site_refinement_flags_occupancy
_atom_site_disorder_assembly
_atom_site_disorder_group
V1 V 0.4562(2) 0.01958(18) 0.49005(12) 0.0729(7) Uani 0.5 1 d . . P . .
O1 O 0.3084(10) 0.0798(8) 0.4718(5) 0.095(3) Uani 0.5 1 d . . P . .
O2 O 0.7766(5) 0.1227(4) 0.0804(2) 0.0772(13) Uani 1 1 d . . . . .
O3 O 0.6608(8) 0.3082(7) 0.0948(3) 0.0611(17) Uani 0.684(10) 1 d D U P A 1
O3B O 0.6144(19) 0.2568(17) 0.0884(7) 0.067(3) Uani 0.316(10) 1 d D U P A 2
O4 O 0.9819(3) 0.7443(3) 0.67422(16) 0.0506(9) Uani 1 1 d . . . . .
O5 O 0.7777(5) 0.8341(4) 0.6401(3) 0.0489(15) Uani 0.820(9) 1 d D U P B 1
O5B O 0.755(2) 0.8051(18) 0.6726(12) 0.046(3) Uani 0.180(9) 1 d D U P B 2
N1 N 0.6000(4) 0.1451(3) 0.46370(19) 0.0405(9) Uani 1 1 d . . . . .
N2 N 0.4920(4) -0.0861(3) 0.41946(18) 0.0405(10) Uani 1 1 d . . . . .
C1 C 0.6072(5) 0.0721(4) 0.3580(2) 0.0423(11) Uani 1 1 d . . . . .
C2 C 0.6375(5) 0.1578(4) 0.4052(2) 0.0434(12) Uani 1 1 d . . . . .
C3 C 0.7123(5) 0.2718(4) 0.3980(3) 0.0470(12) Uani 1 1 d . . . . .
H3A H 0.7502 0.3016 0.3622 0.056 Uiso 1 1 calc R U . . .
C4 C 0.7183(5) 0.3286(4) 0.4521(2) 0.0484(13) Uani 1 1 d . . . . .
H4A H 0.7610 0.4063 0.4612 0.058 Uiso 1 1 calc R U . . .
C5 C 0.6490(5) 0.2513(4) 0.4933(2) 0.0418(12) Uani 1 1 d . . . . .
C6 C 0.6345(5) 0.2774(4) 0.5535(2) 0.0428(12) Uani 1 1 d . . . . .
C7 C 0.5697(5) 0.1993(4) 0.5943(2) 0.0429(12) Uani 1 1 d . . . . .
C8 C 0.5594(5) 0.2246(4) 0.6567(2) 0.0497(13) Uani 1 1 d . . . . .
H8A H 0.5932 0.2967 0.6771 0.060 Uiso 1 1 calc R U . . .
C9 C 0.4934(5) 0.1286(4) 0.6818(2) 0.0467(12) Uani 1 1 d . . . . .
H9A H 0.4727 0.1196 0.7227 0.056 Uiso 1 1 calc R U . . .
C10 C 0.5392(5) -0.0422(4) 0.3664(2) 0.0440(12) Uani 1 1 d . . . . .
C11 C 0.6414(5) 0.1069(4) 0.2968(2) 0.0444(12) Uani 1 1 d . . . . .
C12 C 0.7433(5) 0.0429(4) 0.2651(3) 0.0520(14) Uani 1 1 d . . . . .
H12A H 0.7967 -0.0214 0.2846 0.062 Uiso 1 1 calc R U . . .
C13 C 0.5682(5) 0.2029(4) 0.2673(2) 0.0464(12) Uani 1 1 d . . . . .
H13A H 0.5006 0.2491 0.2879 0.056 Uiso 1 1 calc R U . . .
C14 C 0.7671(5) 0.0716(5) 0.2067(3) 0.0522(14) Uani 1 1 d . . . . .
H14A H 0.8361 0.0263 0.1863 0.063 Uiso 1 1 calc R U . . .
C15 C 0.5924(5) 0.2322(4) 0.2083(3) 0.0481(12) Uani 1 1 d . . . . .
H15A H 0.5410 0.2981 0.1891 0.058 Uiso 1 1 calc R U . . .
C16 C 0.6913(5) 0.1664(4) 0.1765(2) 0.0489(13) Uani 1 1 d . . . . .
C17 C 0.7111(6) 0.1901(6) 0.1122(3) 0.0607(15) Uani 1 1 d . . . . .
C18 C 0.6699(10) 0.3395(10) 0.0321(4) 0.075(2) Uani 0.684(10) 1 d D U P A 1
H18A H 0.7527 0.2975 0.0158 0.090 Uiso 0.684(10) 1 calc R U P A 1
H18B H 0.6829 0.4295 0.0278 0.090 Uiso 0.684(10) 1 calc R U P A 1
C19 C 0.5358(15) 0.3000(16) -0.0018(6) 0.105(4) Uani 0.684(10) 1 d D U P A 1
H19A H 0.5396 0.3235 -0.0441 0.157 Uiso 0.684(10) 1 calc R U P A 1
H19B H 0.4540 0.3402 0.0152 0.157 Uiso 0.684(10) 1 calc R U P A 1
H19C H 0.5256 0.2104 0.0012 0.157 Uiso 0.684(10) 1 calc R U P A 1
C18B C 0.597(3) 0.2520(19) 0.0228(8) 0.078(3) Uani 0.316(10) 1 d D U P A 2
H18C H 0.5357 0.1823 0.0090 0.094 Uiso 0.316(10) 1 calc R U P A 2
H18D H 0.6906 0.2450 0.0047 0.094 Uiso 0.316(10) 1 calc R U P A 2
C19B C 0.526(3) 0.375(2) 0.0080(13) 0.094(6) Uani 0.316(10) 1 d D U P A 2
H19D H 0.5066 0.3818 -0.0355 0.142 Uiso 0.316(10) 1 calc R U P A 2
H19E H 0.5902 0.4422 0.0218 0.142 Uiso 0.316(10) 1 calc R U P A 2
H19F H 0.4369 0.3810 0.0281 0.142 Uiso 0.316(10) 1 calc R U P A 2
C21 C 0.6918(5) 0.3972(4) 0.5779(2) 0.0412(11) Uani 1 1 d . . . . .
C22 C 0.8295(5) 0.4059(4) 0.6037(3) 0.0604(16) Uani 1 1 d . . . . .
H22A H 0.8884 0.3347 0.6052 0.072 Uiso 1 1 calc R U . . .
C23 C 0.6089(5) 0.5023(4) 0.5771(3) 0.0548(14) Uani 1 1 d . . . . .
H23A H 0.5134 0.4991 0.5605 0.066 Uiso 1 1 calc R U . . .
C24 C 0.8832(5) 0.5145(4) 0.6270(3) 0.0566(15) Uani 1 1 d . . . . .
H24A H 0.9780 0.5175 0.6444 0.068 Uiso 1 1 calc R U . . .
C25 C 0.6634(5) 0.6119(4) 0.6000(3) 0.0522(14) Uani 1 1 d . . . . .
H25A H 0.6052 0.6836 0.5982 0.063 Uiso 1 1 calc R U . . .
C26 C 0.8003(4) 0.6190(4) 0.6253(2) 0.0366(10) Uani 1 1 d . . . . .
C27 C 0.8645(5) 0.7355(4) 0.6511(2) 0.0402(11) Uani 1 1 d . . . . .
C28 C 0.8336(8) 0.9552(6) 0.6583(3) 0.0447(15) Uani 0.820(9) 1 d D U P B 1
H28A H 0.7793 1.0197 0.6354 0.054 Uiso 0.820(9) 1 calc R U P B 1
H28B H 0.9345 0.9612 0.6482 0.054 Uiso 0.820(9) 1 calc R U P B 1
C29 C 0.8242(7) 0.9786(6) 0.7244(3) 0.0524(16) Uani 0.820(9) 1 d D U P B 1
H29A H 0.8423 1.0659 0.7329 0.079 Uiso 0.820(9) 1 calc R U P B 1
H29B H 0.8955 0.9283 0.7470 0.079 Uiso 0.820(9) 1 calc R U P B 1
H29C H 0.7287 0.9567 0.7362 0.079 Uiso 0.820(9) 1 calc R U P B 1
C28B C 0.801(3) 0.922(2) 0.7003(14) 0.049(3) Uani 0.180(9) 1 d D U P B 2
H28C H 0.8785 0.9064 0.7315 0.059 Uiso 0.180(9) 1 calc R U P B 2
H28D H 0.7203 0.9600 0.7200 0.059 Uiso 0.180(9) 1 calc R U P B 2
C29B C 0.853(4) 1.009(3) 0.6544(15) 0.055(6) Uani 0.180(9) 1 d D U P B 2
H29D H 0.8797 1.0879 0.6737 0.083 Uiso 0.180(9) 1 calc R U P B 2
H29E H 0.7774 1.0234 0.6230 0.083 Uiso 0.180(9) 1 calc R U P B 2
H29F H 0.9366 0.9740 0.6364 0.083 Uiso 0.180(9) 1 calc R U P B 2

loop_
_atom_site_aniso_label
_atom_site_aniso_U_11
_atom_site_aniso_U_22
_atom_site_aniso_U_33
_atom_site_aniso_U_23
_atom_site_aniso_U_13
_atom_site_aniso_U_12
V1 0.0597(14) 0.0463(12) 0.1088(19) -0.0082(11) -0.0261(12) 0.0080(9)
O1 0.077(6) 0.065(6) 0.139(9) -0.001(6) -0.023(6) 0.013(5)
O2 0.069(3) 0.080(3) 0.084(3) -0.027(2) 0.013(2) -0.008(2)
O3 0.054(4) 0.061(4) 0.067(3) -0.001(3) -0.005(3) -0.004(3)
O3B 0.063(7) 0.072(7) 0.068(5) 0.004(6) 0.010(6) -0.004(6)
O4 0.0374(18) 0.0349(17) 0.077(3) -0.0144(16) -0.0162(17) -0.0030(14)
O5 0.045(2) 0.022(2) 0.076(4) -0.011(2) -0.019(2) 0.0005(17)
O5B 0.051(7) 0.022(6) 0.064(7) -0.011(6) -0.013(7) -0.003(5)
N1 0.0367(19) 0.0243(18) 0.058(3) -0.0046(17) -0.0144(18) 0.0029(15)
N2 0.040(2) 0.0188(17) 0.061(3) -0.0059(17) -0.0125(18) 0.0013(15)
C1 0.034(2) 0.027(2) 0.064(3) -0.005(2) -0.013(2) 0.0048(18)
C2 0.033(2) 0.025(2) 0.070(4) -0.004(2) -0.015(2) 0.0036(18)
C3 0.040(2) 0.029(2) 0.070(4) -0.001(2) -0.012(2) -0.0016(19)
C4 0.041(3) 0.027(2) 0.074(4) -0.006(2) -0.020(2) -0.0047(19)
C5 0.035(2) 0.020(2) 0.068(3) -0.006(2) -0.020(2) 0.0001(17)
C6 0.034(2) 0.022(2) 0.069(3) -0.008(2) -0.018(2) 0.0042(18)
C7 0.039(2) 0.021(2) 0.066(3) -0.007(2) -0.015(2) 0.0027(18)
C8 0.052(3) 0.027(2) 0.068(4) -0.013(2) -0.013(2) -0.001(2)
C9 0.049(3) 0.029(2) 0.061(3) -0.009(2) -0.009(2) 0.000(2)
C10 0.035(2) 0.026(2) 0.068(3) -0.008(2) -0.014(2) 0.0027(18)
C11 0.039(2) 0.027(2) 0.065(3) -0.009(2) -0.012(2) -0.0041(19)
C12 0.039(3) 0.033(2) 0.083(4) -0.008(3) -0.009(3) 0.003(2)
C13 0.039(2) 0.031(2) 0.069(4) -0.009(2) -0.005(2) 0.0017(19)
C14 0.035(3) 0.043(3) 0.078(4) -0.018(3) 0.001(2) -0.005(2)
C15 0.041(3) 0.032(2) 0.070(4) -0.006(2) -0.009(2) -0.004(2)
C16 0.036(2) 0.041(3) 0.069(4) -0.015(2) -0.008(2) -0.009(2)
C17 0.041(3) 0.078(4) 0.063(4) -0.016(3) 0.000(3) -0.018(3)
C18 0.068(5) 0.088(6) 0.069(4) 0.004(4) 0.002(4) -0.010(4)
C19 0.107(8) 0.134(10) 0.070(6) -0.003(8) -0.018(5) -0.040(8)
C18B 0.080(7) 0.086(7) 0.068(5) 0.008(7) 0.005(6) -0.009(6)
C19B 0.116(12) 0.102(11) 0.066(10) 0.017(10) 0.018(9) 0.013(10)
C21 0.040(2) 0.023(2) 0.059(3) -0.005(2) -0.011(2) -0.0015(18)
C22 0.047(3) 0.026(2) 0.105(5) -0.014(3) -0.028(3) 0.010(2)
C23 0.036(3) 0.031(2) 0.094(4) -0.015(3) -0.021(3) 0.005(2)
C24 0.039(3) 0.031(2) 0.096(4) -0.016(3) -0.027(3) 0.004(2)
C25 0.040(3) 0.026(2) 0.088(4) -0.016(2) -0.022(2) 0.0073(19)
C26 0.033(2) 0.023(2) 0.052(3) -0.0059(19) -0.008(2) 0.0002(17)
C27 0.038(2) 0.027(2) 0.055(3) -0.009(2) -0.008(2) 0.0027(18)
C28 0.051(3) 0.019(3) 0.062(3) -0.003(3) -0.011(3) -0.006(3)
C29 0.059(4) 0.032(3) 0.065(3) -0.008(3) -0.007(3) -0.005(3)
C28B 0.052(7) 0.024(6) 0.069(7) -0.011(6) -0.015(7) -0.008(6)
C29B 0.053(12) 0.029(10) 0.080(11) 0.001(9) -0.019(10) -0.008(10)

loop_
_atom_type_symbol
_atom_type_description
_atom_type_scat_dispersion_real
_atom_type_scat_dispersion_imag
_atom_type_scat_source
C C 0.0033 0.0016 'International Tables Vol C Tables 4.2.6.8 and 6.1.1.4'
H H 0.0000 0.0000 'International Tables Vol C Tables 4.2.6.8 and 6.1.1.4'
N N 0.0061 0.0033 'International Tables Vol C Tables 4.2.6.8 and 6.1.1.4'
O O 0.0106 0.0060 'International Tables Vol C Tables 4.2.6.8 and 6.1.1.4'
V V 0.3005 0.5294 'International Tables Vol C Tables 4.2.6.8 and 6.1.1.4'

loop_
_geom_angle_atom_site_label_1
_geom_angle_atom_site_label_2
_geom_angle_atom_site_label_3
_geom_angle
_geom_angle_site_symmetry_1
_geom_angle_site_symmetry_3
_geom_angle_publ_flag
V1 V1 O1 168.6(6) 3_656 . ?
V1 V1 N2 86.1(3) 3_656 . ?
O1 V1 N2 103.0(4) . . ?
V1 V1 N1 82.6(3) 3_656 . ?
O1 V1 N1 103.9(4) . . ?
N2 V1 N1 90.58(19) . . ?
V1 V1 N1 69.8(3) 3_656 3_656 ?
O1 V1 N1 103.4(4) . 3_656 ?
N2 V1 N1 87.65(17) . 3_656 ?
N1 V1 N1 152.35(11) . 3_656 ?
V1 V1 N2 66.4(3) 3_656 3_656 ?
O1 V1 N2 104.3(4) . 3_656 ?
N2 V1 N2 152.52(11) . 3_656 ?
N1 V1 N2 86.05(17) . 3_656 ?
N1 V1 N2 82.97(17) 3_656 3_656 ?
C17 O3 C18 116.1(7) . . ?
C17 O3B C18B 115.8(15) . . ?
C27 O5 C28 117.1(4) . . ?
C27 O5B C28B 114(2) . . ?
C2 N1 C5 105.7(4) . . ?
C2 N1 V1 123.6(3) . . ?
C5 N1 V1 128.6(4) . . ?
C2 N1 V1 128.5(3) . 3_656 ?
C5 N1 V1 123.1(3) . 3_656 ?
V1 N1 V1 27.65(11) . 3_656 ?
C10 N2 C7 105.6(4) . 3_656 ?
C10 N2 V1 124.0(3) . . ?
C7 N2 V1 126.7(3) 3_656 . ?
C10 N2 V1 128.3(3) . 3_656 ?
C7 N2 V1 124.6(3) 3_656 3_656 ?
V1 N2 V1 27.48(11) . 3_656 ?
C10 C1 C2 123.3(5) . . ?
C10 C1 C11 118.3(4) . . ?
C2 C1 C11 118.3(4) . . ?
N1 C2 C1 125.8(4) . . ?
N1 C2 C3 110.3(4) . . ?
C1 C2 C3 124.0(5) . . ?
C4 C3 C2 106.7(5) . . ?
C4 C3 H3A 126.7 . . ?
C2 C3 H3A 126.7 . . ?
C3 C4 C5 108.0(4) . . ?
C3 C4 H4A 126.0 . . ?
C5 C4 H4A 126.0 . . ?
C6 C5 N1 125.4(4) . . ?
C6 C5 C4 125.3(4) . . ?
N1 C5 C4 109.4(4) . . ?
C5 C6 C7 125.1(4) . . ?
C5 C6 C21 118.4(4) . . ?
C7 C6 C21 116.5(5) . . ?
N2 C7 C6 125.6(5) 3_656 . ?
N2 C7 C8 109.6(4) 3_656 . ?
C6 C7 C8 124.9(4) . . ?
C9 C8 C7 108.4(4) . . ?
C9 C8 H8A 125.8 . . ?
C7 C8 H8A 125.8 . . ?
C8 C9 C10 105.9(5) . 3_656 ?
C8 C9 H9A 127.1 . . ?
C10 C9 H9A 127.1 3_656 . ?
N2 C10 C1 126.2(4) . . ?
N2 C10 C9 110.6(4) . 3_656 ?
C1 C10 C9 123.2(5) . 3_656 ?
C13 C11 C12 117.6(5) . . ?
C13 C11 C1 120.1(4) . . ?
C12 C11 C1 122.2(4) . . ?
C14 C12 C11 121.4(5) . . ?
C14 C12 H12A 119.3 . . ?
C11 C12 H12A 119.3 . . ?
C15 C13 C11 121.1(5) . . ?
C15 C13 H13A 119.5 . . ?
C11 C13 H13A 119.5 . . ?
C12 C14 C16 121.0(5) . . ?
C12 C14 H14A 119.5 . . ?
C16 C14 H14A 119.5 . . ?
C13 C15 C16 121.1(5) . . ?
C13 C15 H15A 119.5 . . ?
C16 C15 H15A 119.5 . . ?
C14 C16 C15 117.8(5) . . ?
C14 C16 C17 120.2(5) . . ?
C15 C16 C17 121.9(5) . . ?
O2 C17 O3B 118.8(9) . . ?
O2 C17 O3 124.1(6) . . ?
O2 C17 C16 124.1(6) . . ?
O3B C17 C16 112.3(9) . . ?
O3 C17 C16 111.3(5) . . ?
O3 C18 C19 108.9(9) . . ?
O3 C18 H18A 109.9 . . ?
C19 C18 H18A 109.9 . . ?
O3 C18 H18B 109.9 . . ?
C19 C18 H18B 109.9 . . ?
H18A C18 H18B 108.3 . . ?
C18 C19 H19A 109.5 . . ?
C18 C19 H19B 109.5 . . ?
H19A C19 H19B 109.5 . . ?
C18 C19 H19C 109.5 . . ?
H19A C19 H19C 109.5 . . ?
H19B C19 H19C 109.5 . . ?
O3B C18B C19B 101.9(18) . . ?
O3B C18B H18C 111.4 . . ?
C19B C18B H18C 111.4 . . ?
O3B C18B H18D 111.4 . . ?
C19B C18B H18D 111.4 . . ?
H18C C18B H18D 109.3 . . ?
C18B C19B H19D 109.5 . . ?
C18B C19B H19E 109.5 . . ?
H19D C19B H19E 109.5 . . ?
C18B C19B H19F 109.5 . . ?
H19D C19B H19F 109.5 . . ?
H19E C19B H19F 109.5 . . ?
C23 C21 C22 117.5(4) . . ?
C23 C21 C6 121.5(4) . . ?
C22 C21 C6 121.0(4) . . ?
C24 C22 C21 121.8(4) . . ?
C24 C22 H22A 119.1 . . ?
C21 C22 H22A 119.1 . . ?
C21 C23 C25 120.7(4) . . ?
C21 C23 H23A 119.6 . . ?
C25 C23 H23A 119.6 . . ?
C22 C24 C26 120.3(4) . . ?
C22 C24 H24A 119.9 . . ?
C26 C24 H24A 119.9 . . ?
C26 C25 C23 121.1(4) . . ?
C26 C25 H25A 119.4 . . ?
C23 C25 H25A 119.4 . . ?
C25 C26 C24 118.6(4) . . ?
C25 C26 C27 123.3(4) . . ?
C24 C26 C27 118.1(4) . . ?
O4 C27 O5 123.0(4) . . ?
O4 C27 O5B 119.6(9) . . ?
O4 C27 C26 125.0(4) . . ?
O5 C27 C26 111.8(4) . . ?
O5B C27 C26 107.6(9) . . ?
O5 C28 C29 112.4(7) . . ?
O5 C28 H28A 109.1 . . ?
C29 C28 H28A 109.1 . . ?
O5 C28 H28B 109.1 . . ?
C29 C28 H28B 109.1 . . ?
H28A C28 H28B 107.9 . . ?
C28 C29 H29A 109.5 . . ?
C28 C29 H29B 109.5 . . ?
H29A C29 H29B 109.5 . . ?
C28 C29 H29C 109.5 . . ?
H29A C29 H29C 109.5 . . ?
H29B C29 H29C 109.5 . . ?
O5B C28B C29B 111(3) . . ?
O5B C28B H28C 109.4 . . ?
C29B C28B H28C 109.4 . . ?
O5B C28B H28D 109.4 . . ?
C29B C28B H28D 109.4 . . ?
H28C C28B H28D 108.0 . . ?
C28B C29B H29D 109.5 . . ?
C28B C29B H29E 109.5 . . ?
H29D C29B H29E 109.5 . . ?
C28B C29B H29F 109.5 . . ?
H29D C29B H29F 109.5 . . ?
H29E C29B H29F 109.5 . . ?

loop_
_geom_bond_atom_site_label_1
_geom_bond_atom_site_label_2
_geom_bond_distance
_geom_bond_site_symmetry_2
_geom_bond_publ_flag
V1 V1 1.004(4) 3_656 ?
V1 O1 1.566(9) . ?
V1 N2 1.994(4) . ?
V1 N1 2.031(4) . ?
V1 N1 2.146(4) 3_656 ?
V1 N2 2.172(5) 3_656 ?
O2 C17 1.212(7) . ?
O3 C17 1.412(10) . ?
O3 C18 1.450(9) . ?
O3B C17 1.254(18) . ?
O3B C18B 1.464(15) . ?
O4 C27 1.192(5) . ?
O5 C27 1.360(6) . ?
O5 C28 1.464(7) . ?
O5B C27 1.39(2) . ?
O5B C28B 1.466(16) . ?
N1 C2 1.380(7) . ?
N1 C5 1.392(5) . ?
N1 V1 2.146(4) 3_656 ?
N2 C10 1.374(6) . ?
N2 C7 1.385(5) 3_656 ?
N2 V1 2.172(5) 3_656 ?
C1 C10 1.413(6) . ?
C1 C2 1.420(7) . ?
C1 C11 1.472(7) . ?
C2 C3 1.437(6) . ?
C3 C4 1.354(7) . ?
C3 H3A 0.9500 . ?
C4 C5 1.430(7) . ?
C4 H4A 0.9500 . ?
C5 C6 1.388(7) . ?
C6 C7 1.409(7) . ?
C6 C21 1.498(6) . ?
C7 N2 1.385(5) 3_656 ?
C7 C8 1.428(7) . ?
C8 C9 1.352(7) . ?
C8 H8A 0.9500 . ?
C9 C10 1.446(7) 3_656 ?
C9 H9A 0.9500 . ?
C10 C9 1.446(7) 3_656 ?
C11 C13 1.391(7) . ?
C11 C12 1.408(7) . ?
C12 C14 1.372(8) . ?
C12 H12A 0.9500 . ?
C13 C15 1.387(7) . ?
C13 H13A 0.9500 . ?
C14 C16 1.400(7) . ?
C14 H14A 0.9500 . ?
C15 C16 1.398(7) . ?
C15 H15A 0.9500 . ?
C16 C17 1.482(8) . ?
C18 C19 1.491(12) . ?
C18 H18A 0.9900 . ?
C18 H18B 0.9900 . ?
C19 H19A 0.9800 . ?
C19 H19B 0.9800 . ?
C19 H19C 0.9800 . ?
C18B C19B 1.521(17) . ?
C18B H18C 0.9900 . ?
C18B H18D 0.9900 . ?
C19B H19D 0.9800 . ?
C19B H19E 0.9800 . ?
C19B H19F 0.9800 . ?
C21 C23 1.380(6) . ?
C21 C22 1.386(6) . ?
C22 C24 1.372(6) . ?
C22 H22A 0.9500 . ?
C23 C25 1.381(6) . ?
C23 H23A 0.9500 . ?
C24 C26 1.375(6) . ?
C24 H24A 0.9500 . ?
C25 C26 1.375(6) . ?
C25 H25A 0.9500 . ?
C26 C27 1.500(6) . ?
C28 C29 1.504(8) . ?
C28 H28A 0.9900 . ?
C28 H28B 0.9900 . ?
C29 H29A 0.9800 . ?
C29 H29B 0.9800 . ?
C29 H29C 0.9800 . ?
C28B C29B 1.500(17) . ?
C28B H28C 0.9900 . ?
C28B H28D 0.9900 . ?
C29B H29D 0.9800 . ?
C29B H29E 0.9800 . ?
C29B H29F 0.9800 . ?
